data_4303283
loop_
_publ_author_name
'Robert D. Kennedy'
'Carolyn B. Knobler'
'M. Frederick Hawthorne'

_publ_contact_author
; 
  Hawthorne, M. F.,
  Department of Chemistry and Biochemistry,
  University of California,
  Los Angeles, CA 90095-1569.  USA
;
_publ_contact_author_email hawthornem@missouri.edu
_publ_contact_author_fax 573-884-6900
_publ_contact_author_phone 573-882-7016
_publ_section_title
;
Toward Unidirectional Rotary Motion in Nickelacarboranes: Characterization
of Diastereomeric Nickel Bis(Dicarbollide) Complexes Derived from the
[Nido-7-CH3-7,8-C2B9H11]- Anion
;
_journal_name_full 'Inorganic Chemistry'
_journal_page_first 9377
_journal_page_last 9384
_journal_paper_doi 10.1021/ic901175e
_journal_volume 48
_journal_year 2009
_chemical_formula_moiety 'C4 H22 B18 Ni, C4 H12 N'
_chemical_formula_sum 'C8 H34 B18 N Ni'
_chemical_formula_weight 397.65
_chemical_name_systematic
; 
 ? 
;
_space_group_IT_number 63
_symmetry_cell_setting orthorhombic
_symmetry_space_group_name_Hall '-C 2c 2'
_symmetry_space_group_name_H-M 'C m c m'
_atom_sites_solution_hydrogens geom
_atom_sites_solution_primary direct
_atom_sites_solution_secondary difmap
_audit_creation_method SHELXL-97
_cell_angle_alpha 90.00
_cell_angle_beta 90.00
_cell_angle_gamma 90.00
_cell_formula_units_Z 4
_cell_length_a 9.8187(7)
_cell_length_b 10.3706(7)
_cell_length_c 21.8015(15)
_cell_measurement_reflns_used 4109
_cell_measurement_temperature 298(2)
_cell_measurement_theta_max 28.20
_cell_measurement_theta_min 2.86
_cell_volume 2220.0(3)
_computing_cell_refinement 'Bruker SMART 1000 software'
_computing_data_collection 'Bruker SMART 1000 software'
_computing_data_reduction 'Bruker SAINT'
_computing_molecular_graphics 'Bruker SHELXTL'
_computing_publication_material 'Bruker SHELXTL'
_computing_structure_refinement 'SHELXL-97 (Sheldrick, 1997)'
_computing_structure_solution 'SHELXS-97 (Sheldrick, 1990)'
_diffrn_ambient_temperature 298(2)
_diffrn_measured_fraction_theta_full 0.983
_diffrn_measured_fraction_theta_max 0.983
_diffrn_measurement_device_type 'Bruker SMART 1000'
_diffrn_measurement_method 'phi and omega scans'
_diffrn_radiation_monochromator graphite
_diffrn_radiation_source 'fine-focus sealed tube'
_diffrn_radiation_type MoK\a
_diffrn_radiation_wavelength 0.71073
_diffrn_reflns_av_R_equivalents 0.0551
_diffrn_reflns_av_sigmaI/netI 0.0275
_diffrn_reflns_limit_h_max 13
_diffrn_reflns_limit_h_min -12
_diffrn_reflns_limit_k_max 13
_diffrn_reflns_limit_k_min -13
_diffrn_reflns_limit_l_max 29
_diffrn_reflns_limit_l_min -27
_diffrn_reflns_number 6842
_diffrn_reflns_theta_full 28.27
_diffrn_reflns_theta_max 28.27
_diffrn_reflns_theta_min 1.87
_exptl_absorpt_coefficient_mu 0.869
_exptl_absorpt_correction_type none
_exptl_crystal_colour red
_exptl_crystal_density_diffrn 1.190
_exptl_crystal_density_method 'not measured'
_exptl_crystal_description needle
_exptl_crystal_F_000 828
_exptl_crystal_size_max 0.30
_exptl_crystal_size_mid 0.25
_exptl_crystal_size_min 0.20
_refine_diff_density_max 0.401
_refine_diff_density_min -0.299
_refine_diff_density_rms 0.048
_refine_ls_extinction_method none
_refine_ls_goodness_of_fit_ref 1.010
_refine_ls_hydrogen_treatment constr
_refine_ls_matrix_type full
_refine_ls_number_parameters 88
_refine_ls_number_reflns 1470
_refine_ls_number_restraints 0
_refine_ls_restrained_S_all 1.010
_refine_ls_R_factor_all 0.0371
_refine_ls_R_factor_gt 0.0311
_refine_ls_shift/su_max 0.000
_refine_ls_shift/su_mean 0.000
_refine_ls_structure_factor_coef Fsqd
_refine_ls_weighting_details 'calc w=1/[\s^2^(Fo^2^)+(0.0643P)^2^+0.5365P] where P=(Fo^2^+2Fc^2^)/3'
_refine_ls_weighting_scheme calc
_refine_ls_wR_factor_gt 0.0925
_refine_ls_wR_factor_ref 0.0956
_reflns_number_gt 1227
_reflns_number_total 1470
_reflns_threshold_expression >2sigma(I)
_cod_data_source_file ic901175e_si_002_2.cif
_cod_data_source_block rkni3dlmn
_cod_database_code 4303283

loop_
_symmetry_equiv_pos_as_xyz
'x, y, z'
'-x, -y, z+1/2'
'-x, y, -z+1/2'
'x, -y, -z'
'x+1/2, y+1/2, z'
'-x+1/2, -y+1/2, z+1/2'
'-x+1/2, y+1/2, -z+1/2'
'x+1/2, -y+1/2, -z'
'-x, -y, -z'
'x, y, -z-1/2'
'x, -y, z-1/2'
'-x, y, z'
'-x+1/2, -y+1/2, -z'
'x+1/2, y+1/2, -z-1/2'
'x+1/2, -y+1/2, z-1/2'
'-x+1/2, y+1/2, z'

loop_
_atom_site_label
_atom_site_type_symbol
_atom_site_fract_x
_atom_site_fract_y
_atom_site_fract_z
_atom_site_U_iso_or_equiv
_atom_site_adp_type
_atom_site_occupancy
_atom_site_symmetry_multiplicity
_atom_site_calc_flag
_atom_site_refinement_flags
_atom_site_disorder_assembly
_atom_site_disorder_group
Ni3 Ni 0.0000 0.5000 0.5000 0.03326(15) Uani 1 4 d S . .
C2 C -0.08085(15) 0.31902(14) 0.46824(6) 0.0453(3) Uani 1 1 d . . .
H2 H -0.1374 0.2762 0.5068 0.054 Uiso 1 1 calc R . .
B4 B 0.14348(18) 0.45293(18) 0.43103(7) 0.0426(4) Uani 1 1 d . . .
H4 H 0.2404 0.5011 0.4418 0.051 Uiso 1 1 calc R . .
B5 B 0.1449(2) 0.29597(19) 0.39730(8) 0.0578(5) Uani 1 1 d . . .
H5 H 0.2413 0.2457 0.3879 0.069 Uiso 1 1 calc R . .
B6 B 0.0000 0.2092(3) 0.42110(12) 0.0594(7) Uani 1 2 d S . .
H6 H 0.0000 0.1038 0.4265 0.071 Uiso 1 2 calc SR . .
B8 B 0.0000 0.5393(2) 0.40305(10) 0.0397(5) Uani 1 2 d S . .
H8 H 0.0000 0.6435 0.3937 0.048 Uiso 1 2 calc SR . .
B9 B 0.0896(2) 0.43217(18) 0.35392(8) 0.0517(4) Uani 1 1 d . . .
H9 H 0.1492 0.4692 0.3150 0.062 Uiso 1 1 calc R . .
B10 B 0.0000 0.2836(3) 0.34883(12) 0.0644(8) Uani 1 2 d S . .
H10 H 0.0000 0.2258 0.3065 0.077 Uiso 1 2 calc SR . .
N1C N 0.0000 0.1629(2) 0.7500 0.0487(6) Uani 1 4 d S . .
C1C C 0.1236(3) 0.2460(3) 0.7500 0.0643(7) Uani 1 2 d SG . .
H1C1 H 0.1198 0.3044 0.7841 0.096 Uiso 0.50 1 calc PR . .
H1C2 H 0.1275 0.2942 0.7124 0.096 Uiso 0.50 1 calc PR . .
H1C3 H 0.2034 0.1929 0.7535 0.096 Uiso 0.50 1 calc PR . .
C2C C 0.0000 0.0812(3) 0.69340(16) 0.0897(10) Uani 1 2 d SG . .
H2C1 H 0.0829 0.0323 0.6916 0.135 Uiso 0.50 1 calc PR . .
H2C2 H -0.0066 0.1355 0.6579 0.135 Uiso 0.50 1 calc PR . .
H2C3 H -0.0763 0.0234 0.6945 0.135 Uiso 0.50 1 calc PR . .

loop_
_atom_site_aniso_label
_atom_site_aniso_U_11
_atom_site_aniso_U_22
_atom_site_aniso_U_33
_atom_site_aniso_U_23
_atom_site_aniso_U_13
_atom_site_aniso_U_12
Ni3 0.0316(2) 0.0395(2) 0.0287(2) 0.00362(12) 0.000 0.000
C2 0.0504(9) 0.0457(7) 0.0398(8) 0.0071(6) -0.0026(6) -0.0065(6)
B4 0.0421(8) 0.0479(8) 0.0379(8) 0.0067(7) 0.0080(7) 0.0035(7)
B5 0.0755(13) 0.0547(10) 0.0432(9) 0.0055(8) 0.0151(9) 0.0190(9)
B6 0.094(2) 0.0403(12) 0.0443(14) 0.0014(10) 0.000 0.000
B8 0.0452(12) 0.0427(10) 0.0312(10) 0.0061(9) 0.000 0.000
B9 0.0698(12) 0.0504(9) 0.0348(8) 0.0054(7) 0.0112(8) 0.0055(9)
B10 0.110(3) 0.0473(14) 0.0360(12) -0.0034(10) 0.000 0.000
N1C 0.0562(15) 0.0378(12) 0.0520(14) 0.000 0.000 0.000
C1C 0.0710(16) 0.0617(14) 0.0602(14) 0.000 0.000 -0.0167(13)
C2C 0.092(2) 0.0711(18) 0.106(3) -0.0467(18) 0.000 0.000

loop_
_atom_type_symbol
_atom_type_description
_atom_type_scat_dispersion_real
_atom_type_scat_dispersion_imag
_atom_type_scat_source
C C 0.0033 0.0016 'International Tables Vol C Tables 4.2.6.8 and 6.1.1.4'
H H 0.0000 0.0000 'International Tables Vol C Tables 4.2.6.8 and 6.1.1.4'
B B 0.0013 0.0007 'International Tables Vol C Tables 4.2.6.8 and 6.1.1.4'
N N 0.0061 0.0033 'International Tables Vol C Tables 4.2.6.8 and 6.1.1.4'
Ni Ni 0.3393 1.1124 'International Tables Vol C Tables 4.2.6.8 and 6.1.1.4'

loop_
_geom_angle_atom_site_label_1
_geom_angle_atom_site_label_2
_geom_angle_atom_site_label_3
_geom_angle
_geom_angle_site_symmetry_1
_geom_angle_site_symmetry_3
_geom_angle_publ_flag
B4 Ni3 B4 180.0 4_566 12 ?
B4 Ni3 B4 96.59(10) 4_566 . ?
B4 Ni3 B4 83.41(10) 12 . ?
B4 Ni3 C2 47.56(6) 4_566 9_566 ?
B4 Ni3 C2 132.44(6) 12 9_566 ?
B4 Ni3 C2 100.61(7) . 9_566 ?
B4 Ni3 C2 79.39(7) 9_566 9_566 ?
C2 Ni3 C2 180.0 9_566 . ?
B4 Ni3 C2 100.61(6) 4_566 12 ?
B4 Ni3 C2 79.39(6) 12 12 ?
B4 Ni3 C2 47.56(6) . 12 ?
B4 Ni3 C2 132.44(6) 9_566 12 ?
C2 Ni3 C2 136.71(8) 9_566 12 ?
C2 Ni3 C2 43.29(8) . 12 ?
B4 Ni3 B8 49.19(6) 4_566 9_566 ?
B4 Ni3 B8 130.81(6) 12 9_566 ?
C2 Ni3 B8 81.33(7) 9_566 9_566 ?
C2 Ni3 B8 98.67(7) . 9_566 ?
B8 Ni3 B8 180.0 9_566 . ?
C2 C2 B5 111.88(10) 12 12 ?
C2 C2 B4 110.93(8) 12 12 ?
B5 C2 B4 63.20(10) 12 12 ?
C2 C2 B6 62.63(6) 12 . ?
B5 C2 B6 62.11(11) 12 . ?
B4 C2 B6 114.56(13) 12 . ?
C2 C2 Ni3 68.36(4) 12 . ?
B5 C2 Ni3 123.78(10) 12 . ?
B4 C2 Ni3 65.16(7) 12 . ?
B6 C2 Ni3 126.64(10) . . ?
C2 C2 H2 120.3 12 . ?
B5 C2 H2 117.1 12 . ?
B4 C2 H2 120.3 12 . ?
B6 C2 H2 114.9 . . ?
Ni3 C2 H2 107.0 . . ?
C2 B4 B8 106.57(12) 12 . ?
C2 B4 B9 104.00(13) 12 . ?
B8 B4 B9 60.00(11) . . ?
C2 B4 B5 57.43(10) 12 . ?
B8 B4 B5 108.90(14) . . ?
B9 B4 B5 60.13(10) . . ?
C2 B4 Ni3 67.28(7) 12 . ?
B8 B4 Ni3 66.43(9) . . ?
B9 B4 Ni3 120.14(11) . . ?
B5 B4 Ni3 120.50(11) . . ?
C2 B4 H4 125.0 12 . ?
B8 B4 H4 122.0 . . ?
B9 B4 H4 121.0 . . ?
B5 B4 H4 119.7 . . ?
Ni3 B4 H4 108.6 . . ?
C2 B5 B6 60.07(12) 12 . ?
C2 B5 B10 104.91(15) 12 . ?
B6 B5 B10 59.46(13) . . ?
C2 B5 B9 105.10(12) 12 . ?
B6 B5 B9 108.36(15) . . ?
B10 B5 B9 59.90(13) . . ?
C2 B5 B4 59.37(9) 12 . ?
B6 B5 B4 109.75(14) . . ?
B10 B5 B4 107.73(15) . . ?
B9 B5 B4 59.64(10) . . ?
C2 B5 H5 124.0 12 . ?
B6 B5 H5 120.6 . . ?
B10 B5 H5 122.9 . . ?
B9 B5 H5 122.5 . . ?
B4 B5 H5 121.0 . . ?
C2 B6 C2 54.73(13) 12 . ?
C2 B6 B10 104.16(16) 12 . ?
C2 B6 B5 57.82(9) 12 . ?
C2 B6 B5 102.12(15) . . ?
B10 B6 B5 60.71(11) . . ?
B5 B6 B5 107.73(19) . 12 ?
C2 B6 H6 126.3 12 . ?
B10 B6 H6 122.2 . . ?
B5 B6 H6 122.6 . . ?
B4 B8 B4 104.85(16) . 12 ?
B4 B8 B9 106.52(16) . 12 ?
B4 B8 B9 59.94(10) 12 12 ?
B9 B8 B9 59.39(16) 12 . ?
B4 B8 Ni3 64.38(8) . . ?
B9 B8 Ni3 118.26(12) . . ?
B4 B8 H8 124.0 . . ?
B9 B8 H8 120.2 . . ?
Ni3 B8 H8 111.6 . . ?
B9 B9 B8 60.31(8) 12 . ?
B9 B9 B4 107.33(9) 12 . ?
B8 B9 B4 60.06(9) . . ?
B9 B9 B10 60.33(8) 12 . ?
B8 B9 B10 109.54(14) . . ?
B4 B9 B10 108.16(14) . . ?
B9 B9 B5 107.70(10) 12 . ?
B8 B9 B5 109.04(13) . . ?
B4 B9 B5 60.24(10) . . ?
B10 B9 B5 59.84(12) . . ?
B9 B9 H9 122.1 12 . ?
B8 B9 H9 120.7 . . ?
B4 B9 H9 122.0 . . ?
B10 B9 H9 121.1 . . ?
B5 B9 H9 121.6 . . ?
B6 B10 B5 59.83(10) . . ?
B5 B10 B5 106.38(18) . 12 ?
B6 B10 B9 108.96(16) . . ?
B5 B10 B9 60.26(11) . . ?
B5 B10 B9 107.26(17) 12 . ?
B6 B10 B9 108.96(16) . 12 ?
B9 B10 B9 59.34(16) . 12 ?
B6 B10 H10 120.9 . . ?
B5 B10 H10 122.6 . . ?
B9 B10 H10 121.6 . . ?
C1C N1C C1C 109.3(3) . 3_556 ?
C1C N1C C2C 109.12(9) . . ?
C2C N1C C2C 111.0(3) . 10_557 ?
N1C C1C H1C1 109.5 . . ?
N1C C1C H1C2 109.5 . . ?
H1C1 C1C H1C2 109.5 . . ?
N1C C1C H1C3 109.5 . . ?
H1C1 C1C H1C3 109.5 . . ?
H1C2 C1C H1C3 109.5 . . ?
N1C C2C H2C1 109.5 . . ?
N1C C2C H2C2 109.5 . . ?
H2C1 C2C H2C2 109.5 . . ?
N1C C2C H2C3 109.5 . . ?
H2C1 C2C H2C3 109.5 . . ?
H2C2 C2C H2C3 109.5 . . ?

loop_
_geom_bond_atom_site_label_1
_geom_bond_atom_site_label_2
_geom_bond_distance
_geom_bond_site_symmetry_2
_geom_bond_publ_flag
Ni3 B4 2.1175(16) 4_566 ?
Ni3 C2 2.1523(14) 9_566 ?
Ni3 B8 2.153(2) 9_566 ?
C2 C2 1.588(3) 12 ?
C2 B5 1.686(2) 12 ?
C2 B4 1.722(2) 12 ?
C2 B6 1.727(3) . ?
C2 H2 1.1000 . ?
B4 B8 1.778(2) . ?
B4 B9 1.775(2) . ?
B4 B5 1.786(3) . ?
B4 H4 1.1000 . ?
B5 B6 1.761(3) . ?
B5 B10 1.777(3) . ?
B5 B9 1.784(3) . ?
B5 H5 1.1000 . ?
B6 B10 1.754(4) . ?
B6 H6 1.1000 . ?
B8 B9 1.777(3) 12 ?
B8 B9 1.777(3) . ?
B8 H8 1.1000 . ?
B9 B9 1.760(4) 12 ?
B9 B10 1.778(3) . ?
B9 H9 1.1000 . ?
B10 H10 1.1000 . ?
N1C C1C 1.488(3) . ?
N1C C2C 1.497(3) . ?
C1C H1C1 0.9600 . ?
C1C H1C2 0.9600 . ?
C1C H1C3 0.9600 . ?
C2C H2C1 0.9600 . ?
C2C H2C2 0.9600 . ?
C2C H2C3 0.9600 . ?

loop_
_geom_torsion_atom_site_label_1
_geom_torsion_atom_site_label_2
_geom_torsion_atom_site_label_3
_geom_torsion_atom_site_label_4
_geom_torsion
_geom_torsion_site_symmetry_1
_geom_torsion_site_symmetry_2
_geom_torsion_site_symmetry_3
_geom_torsion_site_symmetry_4
_geom_torsion_publ_flag
B4 Ni3 C2 C2 -52.62(7) 4_566 . . 12 ?
B4 Ni3 C2 C2 127.38(7) 12 . . 12 ?
B4 Ni3 C2 C2 36.63(5) . . . 12 ?
B4 Ni3 C2 C2 -143.37(5) 9_566 . . 12 ?
C2 Ni3 C2 C2 180.0 4_566 . . 12 ?
B8 Ni3 C2 C2 -93.47(3) 9_566 . . 12 ?
B8 Ni3 C2 C2 86.53(3) . . . 12 ?
B4 Ni3 C2 B5 -155.15(13) 4_566 . . 12 ?
B4 Ni3 C2 B5 24.85(13) 12 . . 12 ?
B4 Ni3 C2 B5 -65.90(14) . . . 12 ?
B4 Ni3 C2 B5 114.10(14) 9_566 . . 12 ?
C2 Ni3 C2 B5 -102.53(13) 12 . . 12 ?
C2 Ni3 C2 B5 77.47(13) 4_566 . . 12 ?
B8 Ni3 C2 B5 164.00(13) 9_566 . . 12 ?
B8 Ni3 C2 B5 -16.00(13) . . . 12 ?
B4 Ni3 C2 B4 180.0 4_566 . . 12 ?
B4 Ni3 C2 B4 -90.75(11) . . . 12 ?
B4 Ni3 C2 B4 89.25(11) 9_566 . . 12 ?
C2 Ni3 C2 B4 -127.38(7) 12 . . 12 ?
C2 Ni3 C2 B4 52.62(7) 4_566 . . 12 ?
B8 Ni3 C2 B4 139.15(8) 9_566 . . 12 ?
B8 Ni3 C2 B4 -40.85(8) . . . 12 ?
B4 Ni3 C2 B6 -76.91(16) 4_566 . . . ?
B4 Ni3 C2 B6 103.09(16) 12 . . . ?
B4 Ni3 C2 B6 12.33(14) . . . . ?
B4 Ni3 C2 B6 -167.67(14) 9_566 . . . ?
C2 Ni3 C2 B6 -24.29(14) 12 . . . ?
C2 Ni3 C2 B6 155.71(14) 4_566 . . . ?
B8 Ni3 C2 B6 -117.76(13) 9_566 . . . ?
B8 Ni3 C2 B6 62.24(13) . . . . ?
B4 Ni3 B4 C2 98.37(8) 4_566 . . 12 ?
B4 Ni3 B4 C2 -81.63(8) 12 . . 12 ?
C2 Ni3 B4 C2 146.34(8) 9_566 . . 12 ?
C2 Ni3 B4 C2 -33.66(8) . . . 12 ?
C2 Ni3 B4 C2 180.0 4_566 . . 12 ?
B8 Ni3 B4 C2 58.68(13) 9_566 . . 12 ?
B8 Ni3 B4 C2 -121.32(13) . . . 12 ?
B4 Ni3 B4 B8 -140.31(11) 4_566 . . . ?
B4 Ni3 B4 B8 39.69(11) 12 . . . ?
C2 Ni3 B4 B8 -92.34(10) 9_566 . . . ?
C2 Ni3 B4 B8 87.66(10) . . . . ?
C2 Ni3 B4 B8 121.32(13) 12 . . . ?
C2 Ni3 B4 B8 -58.68(13) 4_566 . . . ?
B8 Ni3 B4 B8 180.0 9_566 . . . ?
B4 Ni3 B4 B9 -168.18(15) 4_566 . . . ?
B4 Ni3 B4 B9 11.82(15) 12 . . . ?
C2 Ni3 B4 B9 -120.21(12) 9_566 . . . ?
C2 Ni3 B4 B9 59.79(12) . . . . ?
C2 Ni3 B4 B9 93.45(14) 12 . . . ?
C2 Ni3 B4 B9 -86.55(14) 4_566 . . . ?
B8 Ni3 B4 B9 152.13(12) 9_566 . . . ?
B8 Ni3 B4 B9 -27.87(12) . . . . ?
B4 Ni3 B4 B5 120.87(14) 4_566 . . . ?
B4 Ni3 B4 B5 -59.13(14) 12 . . . ?
C2 Ni3 B4 B5 168.84(12) 9_566 . . . ?
C2 Ni3 B4 B5 -11.16(12) . . . . ?
C2 Ni3 B4 B5 22.50(11) 12 . . . ?
C2 Ni3 B4 B5 -157.50(11) 4_566 . . . ?
B8 Ni3 B4 B5 81.18(16) 9_566 . . . ?
B8 Ni3 B4 B5 -98.82(16) . . . . ?
B8 B4 B5 C2 -97.98(13) . . . 12 ?
B9 B4 B5 C2 -134.26(14) . . . 12 ?
Ni3 B4 B5 C2 -24.77(12) . . . 12 ?
C2 B4 B5 B6 34.03(12) 12 . . . ?
B8 B4 B5 B6 -63.95(16) . . . . ?
B9 B4 B5 B6 -100.23(16) . . . . ?
Ni3 B4 B5 B6 9.27(18) . . . . ?
C2 B4 B5 B10 97.16(15) 12 . . . ?
B8 B4 B5 B10 -0.82(17) . . . . ?
B9 B4 B5 B10 -37.10(13) . . . . ?
Ni3 B4 B5 B10 72.39(15) . . . . ?
C2 B4 B5 B9 134.26(14) 12 . . . ?
B8 B4 B5 B9 36.28(13) . . . . ?
Ni3 B4 B5 B9 109.50(14) . . . . ?
B5 C2 B6 C2 138.49(11) 12 . . 12 ?
B4 C2 B6 C2 101.87(10) 12 . . 12 ?
Ni3 C2 B6 C2 25.50(15) . . . 12 ?
C2 C2 B6 B10 -97.50(10) 12 . . . ?
B5 C2 B6 B10 40.98(11) 12 . . . ?
B4 C2 B6 B10 4.37(14) 12 . . . ?
Ni3 C2 B6 B10 -72.00(12) . . . . ?
C2 C2 B6 B5 -35.01(8) 12 . . . ?
B5 C2 B6 B5 103.47(18) 12 . . . ?
B4 C2 B6 B5 66.86(15) 12 . . . ?
Ni3 C2 B6 B5 -9.51(19) . . . . ?
C2 C2 B6 B5 -138.49(11) 12 . . 12 ?
B4 C2 B6 B5 -36.62(12) 12 . . 12 ?
Ni3 C2 B6 B5 -112.98(12) . . . 12 ?
B10 B5 B6 C2 -133.19(16) . . . 12 ?
B9 B5 B6 C2 -97.22(13) . . . 12 ?
B4 B5 B6 C2 -33.76(12) . . . 12 ?
C2 B5 B6 C2 33.61(11) 12 . . . ?
B10 B5 B6 C2 -99.58(16) . . . . ?
B9 B5 B6 C2 -63.62(16) . . . . ?
B4 B5 B6 C2 -0.15(18) . . . . ?
C2 B5 B6 B10 133.19(16) 12 . . . ?
B9 B5 B6 B10 35.96(15) . . . . ?
B4 B5 B6 B10 99.43(16) . . . . ?
C2 B5 B6 B5 93.39(17) 12 . . 12 ?
B10 B5 B6 B5 -39.80(17) . . . 12 ?
B9 B5 B6 B5 -3.8(2) . . . 12 ?
B4 B5 B6 B5 59.6(2) . . . 12 ?
C2 B4 B8 B4 3.9(2) 12 . . 12 ?
B9 B4 B8 B4 100.74(16) . . . 12 ?
B5 B4 B8 B4 64.41(18) . . . 12 ?
Ni3 B4 B8 B4 -51.43(13) . . . 12 ?
C2 B4 B8 B9 -58.63(15) 12 . . 12 ?
B9 B4 B8 B9 38.25(13) . . . 12 ?
B5 B4 B8 B9 1.92(16) . . . 12 ?
Ni3 B4 B8 B9 -113.92(12) . . . 12 ?
C2 B4 B8 B9 -96.88(14) 12 . . . ?
B5 B4 B8 B9 -36.33(12) . . . . ?
Ni3 B4 B8 B9 -152.17(12) . . . . ?
C2 B4 B8 Ni3 55.30(10) 12 . . . ?
B9 B4 B8 Ni3 152.17(12) . . . . ?
B5 B4 B8 Ni3 115.84(12) . . . . ?
B4 Ni3 B8 B4 56.95(17) 4_566 . . . ?
B4 Ni3 B8 B4 -123.05(17) 12 . . . ?
B4 Ni3 B8 B4 180.0 9_566 . . . ?
C2 Ni3 B8 B4 96.57(10) 9_566 . . . ?
C2 Ni3 B8 B4 -83.43(10) . . . . ?
C2 Ni3 B8 B4 -39.62(9) 12 . . . ?
C2 Ni3 B8 B4 140.38(9) 4_566 . . . ?
B4 Ni3 B8 B4 180.0 4_566 . . 12 ?
B4 Ni3 B8 B4 123.05(17) . . . 12 ?
B4 Ni3 B8 B4 -56.95(17) 9_566 . . 12 ?
C2 Ni3 B8 B4 -140.38(9) 9_566 . . 12 ?
C2 Ni3 B8 B4 39.62(9) . . . 12 ?
C2 Ni3 B8 B4 83.43(10) 12 . . 12 ?
C2 Ni3 B8 B4 -96.57(10) 4_566 . . 12 ?
B4 Ni3 B8 B9 152.70(11) 4_566 . . 12 ?
B4 Ni3 B8 B9 -27.30(11) 12 . . 12 ?
B4 Ni3 B8 B9 95.75(16) . . . 12 ?
B4 Ni3 B8 B9 -84.25(16) 9_566 . . 12 ?
C2 Ni3 B8 B9 -167.68(11) 9_566 . . 12 ?
C2 Ni3 B8 B9 12.32(11) . . . 12 ?
C2 Ni3 B8 B9 56.13(12) 12 . . 12 ?
C2 Ni3 B8 B9 -123.87(12) 4_566 . . 12 ?
B4 Ni3 B8 B9 84.25(16) 4_566 . . . ?
B4 Ni3 B8 B9 -95.75(16) 12 . . . ?
B4 Ni3 B8 B9 27.30(11) . . . . ?
B4 Ni3 B8 B9 -152.70(11) 9_566 . . . ?
C2 Ni3 B8 B9 123.87(12) 9_566 . . . ?
C2 Ni3 B8 B9 -56.13(12) . . . . ?
C2 Ni3 B8 B9 -12.32(11) 12 . . . ?
C2 Ni3 B8 B9 167.68(11) 4_566 . . . ?
B4 B8 B9 B9 136.40(10) . . . 12 ?
B4 B8 B9 B9 38.50(7) 12 . . 12 ?
Ni3 B8 B9 B9 107.85(12) . . . 12 ?
B4 B8 B9 B4 -97.89(16) 12 . . . ?
B9 B8 B9 B4 -136.40(10) 12 . . . ?
Ni3 B8 B9 B4 -28.55(11) . . . . ?
B4 B8 B9 B10 100.21(14) . . . . ?
B4 B8 B9 B10 2.32(18) 12 . . . ?
B9 B8 B9 B10 -36.19(15) 12 . . . ?
Ni3 B8 B9 B10 71.66(15) . . . . ?
B4 B8 B9 B5 36.41(14) . . . . ?
B4 B8 B9 B5 -61.48(17) 12 . . . ?
B9 B8 B9 B5 -99.99(13) 12 . . . ?
Ni3 B8 B9 B5 7.87(18) . . . . ?
C2 B4 B9 B9 62.39(10) 12 . . 12 ?
B8 B4 B9 B9 -38.87(9) . . . 12 ?
B5 B4 B9 B9 100.86(10) . . . 12 ?
Ni3 B4 B9 B9 -9.22(12) . . . 12 ?
C2 B4 B9 B8 101.27(13) 12 . . . ?
B5 B4 B9 B8 139.73(15) . . . . ?
Ni3 B4 B9 B8 29.65(12) . . . . ?
C2 B4 B9 B10 -1.28(16) 12 . . . ?
B8 B4 B9 B10 -102.55(14) . . . . ?
B5 B4 B9 B10 37.18(12) . . . . ?
Ni3 B4 B9 B10 -72.89(15) . . . . ?
C2 B4 B9 B5 -38.46(12) 12 . . . ?
B8 B4 B9 B5 -139.73(15) . . . . ?
Ni3 B4 B9 B5 -110.07(14) . . . . ?
C2 B5 B9 B9 -60.57(13) 12 . . 12 ?
B6 B5 B9 B9 2.37(14) . . . 12 ?
B10 B5 B9 B9 38.15(10) . . . 12 ?
B4 B5 B9 B9 -100.23(9) . . . 12 ?
C2 B5 B9 B8 3.33(19) 12 . . . ?
B6 B5 B9 B8 66.27(18) . . . . ?
B10 B5 B9 B8 102.05(15) . . . . ?
B4 B5 B9 B8 -36.34(12) . . . . ?
C2 B5 B9 B4 39.66(12) 12 . . . ?
B6 B5 B9 B4 102.61(15) . . . . ?
B10 B5 B9 B4 138.38(14) . . . . ?
C2 B5 B9 B10 -98.72(16) 12 . . . ?
B6 B5 B9 B10 -35.78(15) . . . . ?
B4 B5 B9 B10 -138.38(14) . . . . ?
C2 B6 B10 B5 39.53(10) 12 . . . ?
C2 B6 B10 B5 96.13(14) . . . . ?
B5 B6 B10 B5 135.7(2) 12 . . . ?
C2 B6 B10 B5 -96.13(14) 12 . . 12 ?
C2 B6 B10 B5 -39.53(10) . . . 12 ?
B5 B6 B10 B5 -135.7(2) . . . 12 ?
C2 B6 B10 B9 3.26(13) 12 . . . ?
C2 B6 B10 B9 59.86(11) . . . . ?
B5 B6 B10 B9 -36.26(12) . . . . ?
B5 B6 B10 B9 99.39(15) 12 . . . ?
C2 B6 B10 B9 -59.86(11) 12 . . 12 ?
C2 B6 B10 B9 -3.26(13) . . . 12 ?
B5 B6 B10 B9 -99.39(15) . . . 12 ?
B5 B6 B10 B9 36.26(12) 12 . . 12 ?
C2 B5 B10 B6 -40.84(15) 12 . . . ?
B9 B5 B10 B6 -139.89(16) . . . . ?
B4 B5 B10 B6 -102.90(16) . . . . ?
C2 B5 B10 B5 -1.8(2) 12 . . 12 ?
B6 B5 B10 B5 39.04(17) . . . 12 ?
B9 B5 B10 B5 -100.85(18) . . . 12 ?
B4 B5 B10 B5 -63.9(2) . . . 12 ?
C2 B5 B10 B9 99.05(13) 12 . . . ?
B6 B5 B10 B9 139.89(16) . . . . ?
B4 B5 B10 B9 36.99(12) . . . . ?
C2 B5 B10 B9 61.46(18) 12 . . 12 ?
B6 B5 B10 B9 102.29(17) . . . 12 ?
B9 B5 B10 B9 -37.60(13) . . . 12 ?
B4 B5 B10 B9 -0.61(18) . . . 12 ?
B9 B9 B10 B6 -101.29(12) 12 . . . ?
B8 B9 B10 B6 -65.11(15) . . . . ?
B4 B9 B10 B6 -1.27(16) . . . . ?
B5 B9 B10 B6 36.08(11) . . . . ?
B9 B9 B10 B5 -137.37(12) 12 . . . ?
B8 B9 B10 B5 -101.19(14) . . . . ?
B4 B9 B10 B5 -37.36(12) . . . . ?
B9 B9 B10 B5 -38.01(9) 12 . . 12 ?
B8 B9 B10 B5 -1.83(19) . . . 12 ?
B4 B9 B10 B5 62.00(17) . . . 12 ?
B5 B9 B10 B5 99.36(19) . . . 12 ?
B8 B9 B10 B9 36.18(15) . . . 12 ?
B4 B9 B10 B9 100.01(12) . . . 12 ?
B5 B9 B10 B9 137.37(12) . . . 12 ?
